data_1560307
loop_
_publ_author_name
'Shaikh, Aslam C.'
'Veleta, Jos\'e M.'
'Moutet, Jules'
'Gianetti, Thomas L.'

_publ_section_title
;
 Trioxatriangulenium (TOTA+) as a robust carbon-based Lewis acid in
 frustrated Lewis pair chemistry
;
_journal_issue 13
_journal_name_full 'Chemical Science'
_journal_page_first 4841
_journal_page_last 4849
_journal_paper_doi 10.1039/D0SC05893A
_journal_volume 12
_journal_year 2021
_chemical_formula_moiety 'C32 H38 O4 P, C32 H12 B F24'
_chemical_formula_sum 'C64 H50 B F24 O4 P'
_chemical_formula_weight 1380.82
_chemical_name_common 8
_space_group_crystal_system monoclinic
_space_group_IT_number 14
_space_group_name_Hall '-P 2ybc'
_space_group_name_H-M_alt 'P 1 21/c 1'
_atom_sites_solution_hydrogens geom
_atom_sites_solution_primary iterative
_audit_creation_date 2020-07-10
_audit_creation_method
;
Olex2 1.3
(compiled 2020.06.28 svn.raecde09e for OlexSys, GUI svn.r6132)
;
_audit_update_record
;
2020-10-08 deposited with the CCDC.	2021-02-08 downloaded from the CCDC.
;
_cell_angle_alpha 90
_cell_angle_beta 108.476(4)
_cell_angle_gamma 90
_cell_formula_units_Z 4
_cell_length_a 19.5960(13)
_cell_length_b 18.3533(13)
_cell_length_c 18.1720(13)
_cell_measurement_reflns_used 9860
_cell_measurement_temperature 100.0
_cell_measurement_theta_max 25.34
_cell_measurement_theta_min 2.41
_cell_volume 6198.7(8)
_computing_cell_refinement 'SAINT v8.34A (Bruker, 2013)'
_computing_data_reduction 'SAINT v8.34A (Bruker, 2013)'
_computing_molecular_graphics 'Olex2 1.3 (Dolomanov et al., 2009)'
_computing_publication_material 'Olex2 1.3 (Dolomanov et al., 2009)'
_computing_structure_refinement 'SHELXL 2018/3 (Sheldrick, 2015)'
_computing_structure_solution 'olex2.solve 1.3 (Bourhis et al., 2015)'
_diffrn_ambient_temperature 100.0
_diffrn_measured_fraction_theta_full 0.996
_diffrn_measured_fraction_theta_max 0.996
_diffrn_measurement_device_type 'Bruker APEX-II CCD'
_diffrn_measurement_method '\f and \w scans'
_diffrn_radiation_type MoK\a
_diffrn_radiation_wavelength 0.71073
_diffrn_reflns_av_R_equivalents 0.0714
_diffrn_reflns_av_unetI/netI 0.0630
_diffrn_reflns_Laue_measured_fraction_full 0.996
_diffrn_reflns_Laue_measured_fraction_max 0.996
_diffrn_reflns_limit_h_max 23
_diffrn_reflns_limit_h_min -18
_diffrn_reflns_limit_k_max 21
_diffrn_reflns_limit_k_min -22
_diffrn_reflns_limit_l_max 21
_diffrn_reflns_limit_l_min -22
_diffrn_reflns_number 51790
_diffrn_reflns_point_group_measured_fraction_full 0.996
_diffrn_reflns_point_group_measured_fraction_max 0.996
_diffrn_reflns_theta_full 25.242
_diffrn_reflns_theta_max 25.681
_diffrn_reflns_theta_min 1.096
_diffrn_standards_number 0
_exptl_absorpt_coefficient_mu 0.165
_exptl_absorpt_correction_T_max 0.7453
_exptl_absorpt_correction_T_min 0.5784
_exptl_absorpt_correction_type none
_exptl_absorpt_process_details
;
SADABS-2014/5 (Bruker,2014/5) was used for absorption correction.
wR2(int) was 0.1253 before and 0.0683 after correction.
The Ratio of minimum to maximum transmission is 0.7761.
The \l/2 correction factor is 0.00150.
;
_exptl_crystal_colour 'clear light colourless'
_exptl_crystal_colour_lustre clear
_exptl_crystal_colour_modifier light
_exptl_crystal_colour_primary colourless
_exptl_crystal_density_diffrn 1.480
_exptl_crystal_description block
_exptl_crystal_F_000 2808
_exptl_crystal_size_max 0.956
_exptl_crystal_size_mid 0.8
_exptl_crystal_size_min 0.277
_refine_diff_density_max 0.730
_refine_diff_density_min -0.476
_refine_diff_density_rms 0.082
_refine_ls_extinction_method none
_refine_ls_goodness_of_fit_ref 1.070
_refine_ls_hydrogen_treatment constr
_refine_ls_matrix_type full
_refine_ls_number_parameters 996
_refine_ls_number_reflns 11729
_refine_ls_number_restraints 1416
_refine_ls_restrained_S_all 1.455
_refine_ls_R_factor_all 0.1158
_refine_ls_R_factor_gt 0.0828
_refine_ls_shift/su_max 0.002
_refine_ls_shift/su_mean 0.000
_refine_ls_structure_factor_coef Fsqd
_refine_ls_weighting_details 'w=1/[\s^2^(Fo^2^)+(0.0623P)^2^+21.5466P] where P=(Fo^2^+2Fc^2^)/3'
_refine_ls_weighting_scheme calc
_refine_ls_wR_factor_gt 0.1955
_refine_ls_wR_factor_ref 0.2159
_reflns_Friedel_coverage 0.000
_reflns_number_gt 8333
_reflns_number_total 11729
_reflns_threshold_expression 'I > 2\s(I)'
_cod_data_source_file d0sc05893a2.cif
_cod_data_source_block 8
_cod_depositor_comments 'Adding full bibliography for 1560304--1560308.cif.'
_cod_database_code 1560307
_shelx_shelxl_version_number 2018/3
_shelx_space_group_comment
;
The symmetry employed for this shelxl refinement is uniquely defined
by the following loop, which should always be used as a source of
symmetry information in preference to the above space-group names.
They are only intended as comments.
;
_shelx_estimated_absorpt_t_max 0.956
_shelx_estimated_absorpt_t_min 0.859
_olex2_refinement_description
;
1. Fixed Uiso
 At 1.2 times of:
  All C(H) groups, All C(H,H) groups
 At 1.5 times of:
  All C(H,H,H) groups
2. Restrained distances
 F1-C63 \\sim F3-C63 \\sim F2-C63 \\sim F22A-C48 \\sim F22-C48 \\sim F24A-C48
\\sim F24-C48 \\sim F23-C48
 \\sim F23A-C48 \\sim F21-C47 \\sim F21A-C47 \\sim F19-C47 \\sim F20A-C47 \\sim
F20-C47 \\sim F19A-C47 ~
 F11-C55 \\sim F10-C55 \\sim F12-C55 \\sim F7-C56 \\sim F8-C56 \\sim F9-C56
\\sim F6-C64 \\sim F5A-C64 \\sim F5-
 C64 \\sim F4A-C64 \\sim F4-C64 \\sim F6A-C64 \\sim F17A-C40 \\sim F17-C40
\\sim F16A-C40 \\sim F18-C40 ~
 F18A-C40 \\sim F16-C40 \\sim F14-C39 \\sim F14A-C39 \\sim F15-C39 \\sim
F15A-C39 \\sim F13-C39 \\sim F13A-
 C39
 with sigma of 0.02
 F1-F2 \\sim F2-F3 \\sim F3-F1 \\sim F4-F5 \\sim F5-F6 \\sim F6-F4 \\sim F7-F8
\\sim F8-F9 \\sim F9-F7 \\sim F10-
 F11 \\sim F11-F12 \\sim F12-F10 \\sim F13-F14 \\sim F14-F15 \\sim F15-F13
\\sim F16-F17 \\sim F17-F18 ~
 F18-F16 \\sim F19-F20 \\sim F20-F21 \\sim F21-F19 \\sim F22-F23 \\sim F23-F24
\\sim F24-F22
 with sigma of 0.03
 F22A-F24A \\sim F24A-F23A \\sim F19A-F20A \\sim F20A-F21A \\sim F4A-F5A \\sim
F5A-F6A \\sim F15A-F13A
 \\sim F13A-F14A \\sim F16A-F18A \\sim F18A-F17A
 with sigma of 0.03
3. Uiso/Uaniso restraints and constraints
F4 \\sim F23A \\sim F6A \\sim F5 \\sim F21A \\sim F6 \\sim F16A \\sim F13 \\sim
F19A \\sim F14 \\sim F15A \\sim F15 \\sim F5A \\sim F16 \\sim F22A \\sim F17
\\sim F24A \\sim F18 \\sim F20A \\sim F19 \\sim F14A \\sim F20 \\sim F13A \\sim
F21 \\sim F4A \\sim F22 \\sim F18A \\sim F23 \\sim F17A \\sim F24: within 2A
with sigma of 0.005 and sigma for terminal atoms of 0.01 within 2A
Uanis(F4) \\sim Ueq, Uanis(F23A) \\sim Ueq, Uanis(F6A) \\sim Ueq, Uanis(F5)
\\sim Ueq, Uanis(F21A) \\sim Ueq, Uanis(F6) \\sim Ueq, Uanis(F16A) \\sim Ueq,
Uanis(F13) \\sim Ueq, Uanis(F19A) \\sim Ueq, Uanis(F14) \\sim Ueq, Uanis(F15A)
\\sim Ueq, Uanis(F15) \\sim Ueq, Uanis(F5A) \\sim Ueq, Uanis(F16) \\sim Ueq,
Uanis(F22A) \\sim Ueq, Uanis(F17) \\sim Ueq, Uanis(F24A) \\sim Ueq, Uanis(F18)
\\sim Ueq, Uanis(F20A) \\sim Ueq, Uanis(F19) \\sim Ueq, Uanis(F14A) \\sim Ueq,
Uanis(F20) \\sim Ueq, Uanis(F13A) \\sim Ueq, Uanis(F21) \\sim Ueq, Uanis(F4A)
\\sim Ueq, Uanis(F22) \\sim Ueq, Uanis(F18A) \\sim Ueq, Uanis(F23) \\sim Ueq,
Uanis(F17A) \\sim Ueq, Uanis(F24) \\sim Ueq: with sigma of 0.1 and sigma for
terminal atoms of 0.2
4. Others
 Sof(F22A)=Sof(F23A)=Sof(F24A)=1-FVAR(1)
 Sof(F22)=Sof(F23)=Sof(F24)=FVAR(1)
 Sof(F19A)=Sof(F20A)=Sof(F21A)=1-FVAR(2)
 Sof(F19)=Sof(F20)=Sof(F21)=FVAR(2)
 Sof(F14A)=Sof(F15A)=Sof(F13A)=1-FVAR(3)
 Sof(F13)=Sof(F14)=Sof(F15)=FVAR(3)
 Sof(F6A)=Sof(F4A)=Sof(F5A)=1-FVAR(4)
 Sof(F4)=Sof(F5)=Sof(F6)=FVAR(4)
 Sof(F18A)=Sof(F16A)=Sof(F17A)=1-FVAR(5)
 Sof(F16)=Sof(F17)=Sof(F18)=FVAR(5)
5.a Secondary CH2 refined with riding coordinates:
 C20(H20a,H20b)
5.b Aromatic/amide H refined with riding coordinates:
 C4(H4), C5(H5), C6(H6), C10(H10), C11(H11), C12(H12), C16(H16), C17(H17),
 C18(H18), C34(H34), C36(H36), C38(H38), C42(H42), C44(H44), C46(H46), C50(H50),
  C52(H52), C54(H54), C58(H58), C60(H60), C62(H62)
5.c Idealised Me refined as rotating group:
 C22(H22a,H22b,H22c), C23(H23a,H23b,H23c), C24(H24a,H24b,H24c), C26(H26a,H26b,
 H26c), C27(H27a,H27b,H27c), C28(H28a,H28b,H28c), C30(H30a,H30b,H30c), C31(H31a,
 H31b,H31c), C32(H32a,H32b,H32c)
;
_olex2_submission_special_instructions 'No special instructions were received'

loop_
_space_group_symop_operation_xyz
'x, y, z'
'-x, y+1/2, -z+1/2'
'-x, -y, -z'
'x, -y-1/2, z-1/2'

loop_
_atom_site_label
_atom_site_type_symbol
_atom_site_fract_x
_atom_site_fract_y
_atom_site_fract_z
_atom_site_U_iso_or_equiv
_atom_site_adp_type
_atom_site_occupancy
_atom_site_site_symmetry_order
_atom_site_calc_flag
_atom_site_refinement_flags_posn
_atom_site_refinement_flags_adp
_atom_site_refinement_flags_occupancy
_atom_site_disorder_assembly
_atom_site_disorder_group
P1 P 0.82612(6) 0.45314(6) 1.23285(6) 0.0277(3) Uani 1 1 d . . . . .
O1 O 0.57507(17) 0.55501(17) 1.17003(17) 0.0348(7) Uani 1 1 d . . . . .
O2 O 0.60498(18) 0.40265(18) 0.96599(18) 0.0399(8) Uani 1 1 d . . . . .
O3 O 0.69043(18) 0.65120(18) 0.99212(18) 0.0401(8) Uani 1 1 d . . . . .
O4 O 0.72532(16) 0.50062(17) 1.10791(17) 0.0344(7) Uani 1 1 d . . . . .
C1 C 0.6507(2) 0.5272(2) 1.0627(2) 0.0300(10) Uani 1 1 d . . . . .
C2 C 0.5962(2) 0.4764(2) 1.0726(2) 0.0306(10) Uani 1 1 d . . . . .
C3 C 0.5633(2) 0.4899(3) 1.1295(3) 0.0329(10) Uani 1 1 d . . . . .
C4 C 0.5186(2) 0.4382(3) 1.1458(3) 0.0398(11) Uani 1 1 d . . . . .
H4 H 0.497670 0.446252 1.185694 0.048 Uiso 1 1 calc R U . . .
C5 C 0.5051(3) 0.3746(3) 1.1028(3) 0.0450(13) Uani 1 1 d . . . . .
H5 H 0.475989 0.338181 1.115019 0.054 Uiso 1 1 calc R U . . .
C6 C 0.5327(3) 0.3622(3) 1.0418(3) 0.0419(12) Uani 1 1 d . . . . .
H6 H 0.520776 0.319230 1.011182 0.050 Uiso 1 1 calc R U . . .
C7 C 0.5779(2) 0.4140(2) 1.0273(3) 0.0345(10) Uani 1 1 d . . . . .
C8 C 0.6526(2) 0.5257(3) 0.9818(2) 0.0332(10) Uani 1 1 d . . . . .
C9 C 0.6327(3) 0.4625(3) 0.9381(3) 0.0363(11) Uani 1 1 d . . . . .
C10 C 0.6394(3) 0.4579(3) 0.8642(3) 0.0446(12) Uani 1 1 d . . . . .
H10 H 0.627776 0.414316 0.834622 0.054 Uiso 1 1 calc R U . . .
C11 C 0.6636(3) 0.5187(3) 0.8355(3) 0.0500(14) Uani 1 1 d . . . . .
H11 H 0.669275 0.515948 0.785510 0.060 Uiso 1 1 calc R U . . .
C12 C 0.6802(3) 0.5840(3) 0.8762(3) 0.0452(13) Uani 1 1 d . . . . .
H12 H 0.695080 0.625439 0.853920 0.054 Uiso 1 1 calc R U . . .
C13 C 0.6744(3) 0.5867(3) 0.9506(3) 0.0362(11) Uani 1 1 d . . . . .
C14 C 0.6392(2) 0.6013(2) 1.0860(2) 0.0304(10) Uani 1 1 d . . . . .
C15 C 0.6626(3) 0.6610(3) 1.0531(3) 0.0362(11) Uani 1 1 d . . . . .
C16 C 0.6570(3) 0.7310(3) 1.0783(3) 0.0460(13) Uani 1 1 d . . . . .
H16 H 0.674340 0.771558 1.057019 0.055 Uiso 1 1 calc R U . . .
C17 C 0.6249(3) 0.7403(3) 1.1363(3) 0.0448(12) Uani 1 1 d . . . . .
H17 H 0.622439 0.787906 1.155828 0.054 Uiso 1 1 calc R U . . .
C18 C 0.5966(3) 0.6829(3) 1.1662(3) 0.0388(11) Uani 1 1 d . . . . .
H18 H 0.572732 0.691218 1.203498 0.047 Uiso 1 1 calc R U . . .
C19 C 0.6035(2) 0.6131(3) 1.1408(2) 0.0326(10) Uani 1 1 d . . . . .
C20 C 0.7390(2) 0.4968(3) 1.1888(2) 0.0321(10) Uani 1 1 d . . . . .
H20A H 0.700698 0.468278 1.200382 0.038 Uiso 1 1 calc R U . . .
H20B H 0.739377 0.546417 1.210355 0.038 Uiso 1 1 calc R U . . .
C21 C 0.8931(3) 0.4955(3) 1.1902(3) 0.0420(12) Uani 1 1 d . . . . .
C22 C 0.8846(3) 0.4637(4) 1.1090(3) 0.0554(15) Uani 1 1 d . . . . .
H22A H 0.895285 0.411433 1.113548 0.083 Uiso 1 1 calc R U . . .
H22B H 0.917954 0.488339 1.086874 0.083 Uiso 1 1 calc R U . . .
H22C H 0.835084 0.471192 1.075041 0.083 Uiso 1 1 calc R U . . .
C23 C 0.8777(3) 0.5778(3) 1.1792(3) 0.0566(15) Uani 1 1 d . . . . .
H23A H 0.828766 0.585376 1.143976 0.085 Uiso 1 1 calc R U . . .
H23B H 0.912270 0.600265 1.157171 0.085 Uiso 1 1 calc R U . . .
H23C H 0.882387 0.600240 1.229551 0.085 Uiso 1 1 calc R U . . .
C24 C 0.9717(3) 0.4816(4) 1.2430(3) 0.0575(15) Uani 1 1 d . . . . .
H24A H 0.978906 0.503662 1.294015 0.086 Uiso 1 1 calc R U . . .
H24B H 1.005240 0.503366 1.219168 0.086 Uiso 1 1 calc R U . . .
H24C H 0.980339 0.429026 1.248994 0.086 Uiso 1 1 calc R U . . .
C25 C 0.8126(2) 0.3526(2) 1.2124(3) 0.0348(10) Uani 1 1 d . . . . .
C26 C 0.7701(3) 0.3176(3) 1.2615(3) 0.0461(13) Uani 1 1 d . . . . .
H26A H 0.797380 0.322719 1.316661 0.069 Uiso 1 1 calc R U . . .
H26B H 0.762444 0.265820 1.248361 0.069 Uiso 1 1 calc R U . . .
H26C H 0.723516 0.342059 1.250594 0.069 Uiso 1 1 calc R U . . .
C27 C 0.7677(3) 0.3404(3) 1.1268(3) 0.0482(14) Uani 1 1 d . . . . .
H27A H 0.719854 0.361808 1.116974 0.072 Uiso 1 1 calc R U . . .
H27B H 0.762986 0.287969 1.115964 0.072 Uiso 1 1 calc R U . . .
H27C H 0.791774 0.363525 1.093159 0.072 Uiso 1 1 calc R U . . .
C28 C 0.8850(3) 0.3127(3) 1.2294(3) 0.0476(13) Uani 1 1 d . . . . .
H28A H 0.910476 0.331057 1.194641 0.071 Uiso 1 1 calc R U . . .
H28B H 0.876367 0.260300 1.220821 0.071 Uiso 1 1 calc R U . . .
H28C H 0.914266 0.321287 1.283361 0.071 Uiso 1 1 calc R U . . .
C29 C 0.8460(3) 0.4757(3) 1.3391(3) 0.0400(11) Uani 1 1 d . . . . .
C30 C 0.8679(3) 0.5552(3) 1.3546(3) 0.0597(16) Uani 1 1 d . . . . .
H30A H 0.914653 0.562906 1.347024 0.090 Uiso 1 1 calc R U . . .
H30B H 0.871266 0.567565 1.408120 0.090 Uiso 1 1 calc R U . . .
H30C H 0.831695 0.586263 1.318696 0.090 Uiso 1 1 calc R U . . .
C31 C 0.9056(3) 0.4268(4) 1.3910(3) 0.0569(15) Uani 1 1 d . . . . .
H31A H 0.890182 0.375743 1.383617 0.085 Uiso 1 1 calc R U . . .
H31B H 0.914852 0.440408 1.445466 0.085 Uiso 1 1 calc R U . . .
H31C H 0.949613 0.432986 1.377124 0.085 Uiso 1 1 calc R U . . .
C32 C 0.7770(3) 0.4656(3) 1.3624(3) 0.0462(13) Uani 1 1 d . . . . .
H32A H 0.739787 0.499354 1.332446 0.069 Uiso 1 1 calc R U . . .
H32B H 0.787992 0.475837 1.417917 0.069 Uiso 1 1 calc R U . . .
H32C H 0.759750 0.415432 1.351704 0.069 Uiso 1 1 calc R U . . .
F1 F 0.43186(14) 0.56156(17) 0.5890(2) 0.0628(9) Uani 1 1 d D . . . .
F2 F 0.50164(17) 0.62735(17) 0.54573(17) 0.0544(8) Uani 1 1 d D . . . .
F3 F 0.51230(16) 0.62838(16) 0.66656(16) 0.0474(7) Uani 1 1 d D . . . .
F4 F 0.5055(4) 0.2999(3) 0.6141(3) 0.0579(16) Uani 0.774(15) 1 d D U P A 1
F5 F 0.5356(7) 0.3243(7) 0.7345(6) 0.069(2) Uani 0.774(15) 1 d D U P A 1
F6 F 0.6122(3) 0.2748(3) 0.6864(6) 0.0630(19) Uani 0.774(15) 1 d D U P A 1
F7 F 0.98194(15) 0.3175(2) 0.66273(17) 0.0583(9) Uani 1 1 d D . . . .
F8 F 0.98677(16) 0.3564(3) 0.5562(2) 0.0866(14) Uani 1 1 d D . . . .
F9 F 0.95688(19) 0.2465(2) 0.5657(3) 0.121(2) Uani 1 1 d D . . . .
F10 F 0.71188(17) 0.21375(17) 0.4096(2) 0.0627(10) Uani 1 1 d D . . . .
F11 F 0.66026(16) 0.31532(17) 0.36569(15) 0.0500(8) Uani 1 1 d D . . . .
F12 F 0.63375(15) 0.26029(16) 0.45638(17) 0.0497(8) Uani 1 1 d D . . . .
F13 F 0.8639(4) 0.3180(4) 0.8801(5) 0.080(2) Uani 0.608(7) 1 d D U P B 1
F14 F 0.9435(6) 0.3852(5) 0.9620(3) 0.111(3) Uani 0.608(7) 1 d D U P B 1
F15 F 0.9575(4) 0.3439(4) 0.8589(4) 0.083(2) Uani 0.608(7) 1 d D U P B 1
F16 F 0.8485(4) 0.6322(4) 0.9482(3) 0.079(2) Uani 0.633(8) 1 d D U P C 1
F17 F 0.8134(9) 0.6936(12) 0.8400(11) 0.074(4) Uani 0.633(8) 1 d D U P C 1
F18 F 0.9256(4) 0.6615(4) 0.8951(6) 0.094(2) Uani 0.633(8) 1 d D U P C 1
F19 F 0.9369(4) 0.7027(4) 0.6700(3) 0.082(2) Uani 0.624(6) 1 d D U P D 1
F20 F 0.8913(3) 0.7794(2) 0.5842(4) 0.0649(19) Uani 0.624(6) 1 d D U P D 1
F21 F 0.9579(4) 0.6963(5) 0.5635(6) 0.093(2) Uani 0.624(6) 1 d D U P D 1
F22 F 0.6460(3) 0.7139(2) 0.3765(3) 0.0596(15) Uani 0.817(9) 1 d D U P E 1
F23 F 0.6331(5) 0.5984(4) 0.3536(3) 0.0451(13) Uani 0.817(9) 1 d D U P E 1
F24 F 0.7164(2) 0.6567(3) 0.3273(2) 0.0550(14) Uani 0.817(9) 1 d D U P E 1
C33 C 0.8044(2) 0.4947(2) 0.7193(2) 0.0239(9) Uani 1 1 d . . . . .
C34 C 0.8362(2) 0.4349(3) 0.7651(2) 0.0292(9) Uani 1 1 d . . . . .
H34 H 0.832157 0.388085 0.741866 0.035 Uiso 1 1 calc R U . . .
C35 C 0.8740(3) 0.4425(3) 0.8444(3) 0.0418(12) Uani 1 1 d . . . . .
C36 C 0.8823(3) 0.5094(3) 0.8800(3) 0.0469(14) Uani 1 1 d . . . . .
H36 H 0.909468 0.514495 0.933212 0.056 Uiso 1 1 calc R U . . .
C37 C 0.8502(3) 0.5693(3) 0.8366(3) 0.0450(13) Uani 1 1 d . . . . .
C38 C 0.8112(2) 0.5620(3) 0.7578(3) 0.0323(10) Uani 1 1 d . . . . .
H38 H 0.788699 0.603806 0.729506 0.039 Uiso 1 1 calc R U . . .
C39 C 0.9076(3) 0.3772(4) 0.8898(3) 0.0672(19) Uani 1 1 d D . . . .
C40 C 0.8606(3) 0.6427(4) 0.8727(4) 0.086(3) Uani 1 1 d D . . . .
C41 C 0.7683(2) 0.5593(2) 0.5771(2) 0.0220(8) Uani 1 1 d . . . . .
C42 C 0.8300(2) 0.6030(2) 0.6016(2) 0.0251(9) Uani 1 1 d . . . . .
H42 H 0.865917 0.591502 0.649213 0.030 Uiso 1 1 calc R U . . .
C43 C 0.8412(2) 0.6625(2) 0.5593(3) 0.0293(9) Uani 1 1 d . . . . .
C44 C 0.7915(2) 0.6792(2) 0.4875(3) 0.0298(9) Uani 1 1 d . . . . .
H44 H 0.798454 0.719845 0.458284 0.036 Uiso 1 1 calc R U . . .
C45 C 0.7317(2) 0.6348(2) 0.4600(2) 0.0265(9) Uani 1 1 d . . . . .
C46 C 0.7196(2) 0.5766(2) 0.5033(2) 0.0265(9) Uani 1 1 d . . . . .
H46 H 0.677622 0.547810 0.482848 0.032 Uiso 1 1 calc R U . . .
C47 C 0.9064(2) 0.7093(2) 0.5915(3) 0.0393(11) Uani 1 1 d D . . . .
C48 C 0.6801(3) 0.6517(3) 0.3814(3) 0.0403(12) Uani 1 1 d D . . . .
C49 C 0.7794(2) 0.4169(2) 0.5844(2) 0.0201(8) Uani 1 1 d . . . . .
C50 C 0.7283(2) 0.3764(2) 0.5273(2) 0.0204(8) Uani 1 1 d . . . . .
H50 H 0.679066 0.389921 0.513638 0.024 Uiso 1 1 calc R U . . .
C51 C 0.7474(2) 0.3172(2) 0.4900(2) 0.0239(8) Uani 1 1 d . . . . .
C52 C 0.8191(2) 0.2960(2) 0.5084(2) 0.0244(9) Uani 1 1 d . . . . .
H52 H 0.832297 0.255436 0.483380 0.029 Uiso 1 1 calc R U . . .
C53 C 0.8710(2) 0.3356(2) 0.5645(2) 0.0256(9) Uani 1 1 d . . . . .
C54 C 0.8515(2) 0.3953(2) 0.6008(2) 0.0233(8) Uani 1 1 d . . . . .
H54 H 0.888005 0.422290 0.637762 0.028 Uiso 1 1 calc R U . . .
C55 C 0.6898(2) 0.2761(2) 0.4311(3) 0.0329(10) Uani 1 1 d D . . . .
C56 C 0.9481(2) 0.3135(3) 0.5869(3) 0.0395(11) Uani 1 1 d D . . . .
C57 C 0.6733(2) 0.4788(2) 0.6275(2) 0.0212(8) Uani 1 1 d . . . . .
C58 C 0.6209(2) 0.5341(2) 0.6124(2) 0.0228(8) Uani 1 1 d . . . . .
H58 H 0.632439 0.580843 0.597264 0.027 Uiso 1 1 calc R U . . .
C59 C 0.5525(2) 0.5225(2) 0.6188(2) 0.0265(9) Uani 1 1 d . . . . .
C60 C 0.5331(2) 0.4558(3) 0.6405(2) 0.0313(10) Uani 1 1 d . . . . .
H60 H 0.486680 0.448321 0.645173 0.038 Uiso 1 1 calc R U . . .
C61 C 0.5833(2) 0.3997(2) 0.6553(2) 0.0284(9) Uani 1 1 d . . . . .
C62 C 0.6516(2) 0.4117(2) 0.6499(2) 0.0244(8) Uani 1 1 d . . . . .
H62 H 0.685257 0.372751 0.661992 0.029 Uiso 1 1 calc R U . . .
C63 C 0.5000(2) 0.5840(3) 0.6051(3) 0.0355(11) Uani 1 1 d D . . . .
C64 C 0.5618(3) 0.3263(3) 0.6756(3) 0.0427(12) Uani 1 1 d D . . . .
B1 B 0.7561(2) 0.4883(2) 0.6267(2) 0.0197(9) Uani 1 1 d . . . . .
F22A F 0.6229(9) 0.6868(13) 0.3965(11) 0.065(4) Uani 0.183(9) 1 d D U P E 2
F23A F 0.635(3) 0.604(2) 0.3381(17) 0.051(4) Uani 0.183(9) 1 d D U P E 2
F24A F 0.6972(11) 0.7018(11) 0.3386(10) 0.057(4) Uani 0.183(9) 1 d D U P E 2
F19A F 0.9075(7) 0.7427(8) 0.6533(7) 0.085(3) Uani 0.376(6) 1 d D U P D 2
F20A F 0.9210(6) 0.7494(7) 0.5376(6) 0.083(3) Uani 0.376(6) 1 d D U P D 2
F21A F 0.9652(4) 0.6676(5) 0.6117(8) 0.073(3) Uani 0.376(6) 1 d D U P D 2
F14A F 0.9744(5) 0.3904(8) 0.9324(8) 0.100(3) Uani 0.392(7) 1 d D U P B 2
F15A F 0.8915(9) 0.3162(7) 0.8583(7) 0.089(3) Uani 0.392(7) 1 d D U P B 2
F13A F 0.8751(6) 0.3723(6) 0.9490(5) 0.082(3) Uani 0.392(7) 1 d D U P B 2
F6A F 0.5372(14) 0.2804(11) 0.6206(10) 0.066(4) Uani 0.226(15) 1 d D U P A 2
F4A F 0.5217(18) 0.338(3) 0.7227(18) 0.050(5) Uani 0.226(15) 1 d D U P A 2
F5A F 0.6209(8) 0.2947(11) 0.7273(13) 0.066(4) Uani 0.226(15) 1 d D U P A 2
F18A F 0.8941(9) 0.6607(8) 0.9409(6) 0.100(4) Uani 0.367(8) 1 d D U P C 2
F16A F 0.8045(15) 0.6864(18) 0.8401(16) 0.059(4) Uani 0.367(8) 1 d D U P C 2
F17A F 0.9084(7) 0.6867(6) 0.8385(8) 0.089(3) Uani 0.367(8) 1 d D U P C 2

loop_
_atom_site_aniso_label
_atom_site_aniso_U_11
_atom_site_aniso_U_22
_atom_site_aniso_U_33
_atom_site_aniso_U_23
_atom_site_aniso_U_13
_atom_site_aniso_U_12
P1 0.0300(6) 0.0306(6) 0.0221(5) -0.0006(5) 0.0076(4) 0.0010(5)
O1 0.0420(18) 0.0385(18) 0.0281(16) 0.0063(14) 0.0171(14) 0.0083(14)
O2 0.050(2) 0.0377(19) 0.0294(17) -0.0003(14) 0.0085(15) 0.0107(15)
O3 0.054(2) 0.0396(19) 0.0361(18) 0.0042(15) 0.0269(16) 0.0037(16)
O4 0.0377(17) 0.0427(19) 0.0243(15) 0.0038(14) 0.0121(13) 0.0107(14)
C1 0.035(2) 0.032(2) 0.022(2) 0.0057(18) 0.0081(18) 0.0085(18)
C2 0.038(2) 0.029(2) 0.023(2) 0.0092(18) 0.0068(18) 0.0099(19)
C3 0.031(2) 0.037(3) 0.029(2) 0.009(2) 0.0069(18) 0.0094(19)
C4 0.037(3) 0.044(3) 0.041(3) 0.017(2) 0.016(2) 0.010(2)
C5 0.043(3) 0.036(3) 0.055(3) 0.019(2) 0.013(2) 0.006(2)
C6 0.044(3) 0.031(3) 0.043(3) 0.006(2) 0.003(2) 0.006(2)
C7 0.039(2) 0.031(2) 0.030(2) 0.008(2) 0.0058(19) 0.007(2)
C8 0.035(2) 0.041(3) 0.026(2) 0.004(2) 0.0129(19) 0.014(2)
C9 0.041(3) 0.038(3) 0.027(2) 0.003(2) 0.0083(19) 0.014(2)
C10 0.055(3) 0.052(3) 0.026(2) -0.003(2) 0.011(2) 0.016(3)
C11 0.060(3) 0.065(4) 0.030(3) 0.002(3) 0.022(2) 0.017(3)
C12 0.053(3) 0.057(3) 0.033(3) 0.012(2) 0.023(2) 0.013(3)
C13 0.042(3) 0.040(3) 0.031(2) 0.008(2) 0.017(2) 0.011(2)
C14 0.036(2) 0.032(2) 0.023(2) 0.0038(18) 0.0085(18) 0.0050(19)
C15 0.049(3) 0.035(3) 0.027(2) 0.004(2) 0.016(2) 0.009(2)
C16 0.067(4) 0.035(3) 0.042(3) 0.009(2) 0.026(3) 0.006(2)
C17 0.063(3) 0.033(3) 0.040(3) -0.002(2) 0.019(2) 0.012(2)
C18 0.051(3) 0.042(3) 0.026(2) 0.004(2) 0.017(2) 0.014(2)
C19 0.038(2) 0.038(3) 0.022(2) 0.0072(19) 0.0095(18) 0.007(2)
C20 0.039(2) 0.034(2) 0.026(2) 0.0020(19) 0.0151(19) 0.0031(19)
C21 0.037(3) 0.056(3) 0.038(3) 0.007(2) 0.020(2) -0.003(2)
C22 0.058(3) 0.080(4) 0.038(3) 0.012(3) 0.031(3) 0.010(3)
C23 0.064(4) 0.055(4) 0.056(3) 0.016(3) 0.028(3) -0.014(3)
C24 0.040(3) 0.080(4) 0.057(3) 0.008(3) 0.022(3) -0.012(3)
C25 0.038(2) 0.029(2) 0.035(2) -0.003(2) 0.008(2) 0.0045(19)
C26 0.043(3) 0.036(3) 0.059(3) 0.002(2) 0.015(2) 0.000(2)
C27 0.050(3) 0.040(3) 0.044(3) -0.017(2) 0.000(2) 0.011(2)
C28 0.043(3) 0.043(3) 0.053(3) 0.001(3) 0.010(2) 0.014(2)
C29 0.047(3) 0.048(3) 0.026(2) -0.005(2) 0.013(2) -0.005(2)
C30 0.064(4) 0.068(4) 0.048(3) -0.026(3) 0.019(3) -0.018(3)
C31 0.057(3) 0.080(4) 0.027(3) 0.002(3) 0.004(2) 0.002(3)
C32 0.066(3) 0.052(3) 0.028(2) 0.000(2) 0.027(2) 0.002(3)
F1 0.0242(14) 0.055(2) 0.100(3) -0.0021(18) 0.0069(15) 0.0058(13)
F2 0.0594(19) 0.059(2) 0.0452(17) 0.0164(15) 0.0170(14) 0.0273(15)
F3 0.0541(18) 0.0459(17) 0.0465(17) -0.0086(14) 0.0221(14) 0.0148(14)
F4 0.059(4) 0.030(3) 0.081(3) -0.006(2) 0.016(3) -0.011(2)
F5 0.105(6) 0.050(6) 0.074(4) 0.009(3) 0.060(4) -0.012(4)
F6 0.051(3) 0.031(3) 0.119(5) 0.022(3) 0.044(3) 0.006(2)
F7 0.0362(16) 0.093(3) 0.0419(17) 0.0083(17) 0.0078(13) 0.0220(16)
F8 0.0263(16) 0.168(4) 0.067(2) 0.046(3) 0.0176(15) 0.005(2)
F9 0.043(2) 0.102(3) 0.192(5) -0.095(4) -0.002(3) 0.028(2)
F10 0.0505(18) 0.0465(18) 0.085(2) -0.0422(18) 0.0132(17) -0.0028(14)
F11 0.0496(17) 0.064(2) 0.0285(14) -0.0057(14) 0.0011(12) -0.0126(15)
F12 0.0432(16) 0.0569(19) 0.0545(18) -0.0171(15) 0.0231(14) -0.0266(14)
F13 0.080(5) 0.083(4) 0.084(5) 0.039(4) 0.035(3) 0.001(4)
F14 0.139(7) 0.130(5) 0.032(3) 0.021(4) -0.017(4) 0.018(6)
F15 0.076(4) 0.086(4) 0.087(4) 0.053(3) 0.026(3) 0.032(3)
F16 0.094(5) 0.098(5) 0.042(3) -0.049(3) 0.019(3) -0.008(4)
F17 0.087(5) 0.055(5) 0.078(4) -0.034(4) 0.023(4) -0.017(5)
F18 0.076(4) 0.093(5) 0.102(6) -0.058(5) 0.013(4) -0.033(4)
F19 0.067(4) 0.083(5) 0.064(4) 0.038(3) -0.025(3) -0.045(3)
F20 0.044(3) 0.026(3) 0.096(4) -0.004(3) -0.019(3) -0.011(2)
F21 0.051(4) 0.107(6) 0.137(6) -0.039(5) 0.052(4) -0.026(4)
F22 0.075(3) 0.037(2) 0.045(2) 0.0066(19) -0.011(2) 0.016(2)
F23 0.049(2) 0.055(3) 0.023(3) 0.007(2) -0.001(2) -0.0158(18)
F24 0.050(2) 0.089(4) 0.0277(18) 0.013(2) 0.0137(16) -0.010(2)
C33 0.0216(19) 0.032(2) 0.021(2) -0.0026(17) 0.0101(16) -0.0038(16)
C34 0.030(2) 0.037(3) 0.022(2) 0.0015(18) 0.0108(17) -0.0056(18)
C35 0.037(3) 0.068(4) 0.021(2) 0.006(2) 0.0109(19) -0.004(2)
C36 0.034(3) 0.086(4) 0.021(2) -0.010(3) 0.0085(19) -0.007(3)
C37 0.036(3) 0.066(4) 0.033(3) -0.025(3) 0.011(2) -0.001(2)
C38 0.027(2) 0.041(3) 0.029(2) -0.013(2) 0.0091(18) -0.0002(19)
C39 0.069(4) 0.082(5) 0.038(3) 0.031(3) -0.001(3) -0.014(4)
C40 0.062(4) 0.100(6) 0.082(5) -0.062(5) 0.005(4) 0.000(4)
C41 0.027(2) 0.019(2) 0.024(2) -0.0048(16) 0.0142(16) -0.0001(15)
C42 0.024(2) 0.021(2) 0.029(2) 0.0038(17) 0.0075(17) 0.0036(16)
C43 0.030(2) 0.022(2) 0.039(2) 0.0020(19) 0.0155(19) 0.0006(17)
C44 0.036(2) 0.024(2) 0.034(2) 0.0068(18) 0.0164(19) 0.0024(18)
C45 0.031(2) 0.025(2) 0.026(2) 0.0007(17) 0.0129(17) 0.0013(17)
C46 0.030(2) 0.024(2) 0.027(2) -0.0041(17) 0.0114(17) -0.0025(17)
C47 0.030(2) 0.035(3) 0.049(3) 0.011(2) 0.007(2) -0.004(2)
C48 0.049(3) 0.039(3) 0.030(2) 0.007(2) 0.009(2) -0.010(2)
C49 0.027(2) 0.020(2) 0.0169(18) 0.0009(15) 0.0119(15) -0.0022(15)
C50 0.0244(19) 0.0190(19) 0.0172(18) 0.0010(15) 0.0059(15) -0.0006(15)
C51 0.029(2) 0.024(2) 0.0190(19) 0.0000(16) 0.0078(16) -0.0019(16)
C52 0.030(2) 0.022(2) 0.026(2) -0.0042(17) 0.0150(17) 0.0001(16)
C53 0.025(2) 0.026(2) 0.028(2) -0.0019(17) 0.0112(17) 0.0018(16)
C54 0.026(2) 0.023(2) 0.022(2) -0.0013(16) 0.0088(16) -0.0017(16)
C55 0.036(2) 0.029(2) 0.035(2) -0.008(2) 0.013(2) -0.0057(19)
C56 0.029(2) 0.051(3) 0.040(3) -0.012(2) 0.013(2) 0.004(2)
C57 0.0227(19) 0.027(2) 0.0137(17) -0.0039(16) 0.0055(15) 0.0000(16)
C58 0.025(2) 0.024(2) 0.0176(18) -0.0031(16) 0.0042(15) 0.0010(16)
C59 0.026(2) 0.032(2) 0.021(2) -0.0048(17) 0.0064(16) 0.0014(17)
C60 0.026(2) 0.041(3) 0.028(2) -0.003(2) 0.0108(17) 0.0000(19)
C61 0.030(2) 0.032(2) 0.027(2) -0.0020(18) 0.0139(18) -0.0028(18)
C62 0.030(2) 0.023(2) 0.022(2) -0.0005(17) 0.0109(17) 0.0027(16)
C63 0.026(2) 0.041(3) 0.038(3) -0.001(2) 0.0068(19) 0.0034(19)
C64 0.043(3) 0.039(3) 0.053(3) 0.003(2) 0.026(2) -0.002(2)
B1 0.022(2) 0.018(2) 0.018(2) -0.0050(17) 0.0054(17) 0.0008(17)
F22A 0.069(6) 0.053(6) 0.044(6) 0.011(6) -0.021(5) 0.005(6)
F23A 0.057(6) 0.060(6) 0.026(6) 0.009(6) -0.001(6) -0.010(5)
F24A 0.064(7) 0.058(7) 0.041(6) 0.015(6) 0.004(6) -0.008(6)
F19A 0.072(6) 0.077(6) 0.097(6) -0.030(5) 0.012(5) -0.031(5)
F20A 0.047(5) 0.079(6) 0.102(6) 0.041(5) -0.006(4) -0.038(4)
F21A 0.032(4) 0.066(5) 0.100(7) 0.031(5) -0.008(5) -0.014(4)
F14A 0.073(6) 0.121(6) 0.085(6) 0.053(6) -0.007(5) 0.010(5)
F15A 0.113(7) 0.082(5) 0.062(6) 0.014(5) 0.013(5) 0.036(6)
F13A 0.118(6) 0.086(5) 0.056(5) 0.038(4) 0.045(5) 0.008(5)
F6A 0.073(7) 0.041(6) 0.095(6) 0.002(6) 0.043(6) 0.003(6)
F4A 0.065(8) 0.047(11) 0.061(8) 0.021(7) 0.053(7) 0.003(7)
F5A 0.072(6) 0.031(6) 0.106(8) 0.021(6) 0.044(6) 0.005(5)
F18A 0.104(7) 0.107(6) 0.067(6) -0.060(5) -0.002(6) -0.016(6)
F16A 0.078(7) 0.044(7) 0.064(6) -0.034(5) 0.034(5) -0.010(7)
F17A 0.078(6) 0.071(6) 0.105(7) -0.060(5) 0.013(6) -0.034(5)

loop_
_atom_type_symbol
_atom_type_description
_atom_type_scat_dispersion_real
_atom_type_scat_dispersion_imag
_atom_type_scat_source
C C 0.0033 0.0016 'International Tables Vol C Tables 4.2.6.8 and 6.1.1.4'
H H 0.0000 0.0000 'International Tables Vol C Tables 4.2.6.8 and 6.1.1.4'
B B 0.0013 0.0007 'International Tables Vol C Tables 4.2.6.8 and 6.1.1.4'
F F 0.0171 0.0103 'International Tables Vol C Tables 4.2.6.8 and 6.1.1.4'
O O 0.0106 0.0060 'International Tables Vol C Tables 4.2.6.8 and 6.1.1.4'
P P 0.1023 0.0942 'International Tables Vol C Tables 4.2.6.8 and 6.1.1.4'

loop_
_geom_angle_atom_site_label_1
_geom_angle_atom_site_label_2
_geom_angle_atom_site_label_3
_geom_angle
_geom_angle_site_symmetry_1
_geom_angle_site_symmetry_3
_geom_angle_publ_flag
C20 P1 C21 108.3(2) . . ?
C20 P1 C25 106.9(2) . . ?
C20 P1 C29 102.3(2) . . ?
C21 P1 C29 112.5(2) . . ?
C25 P1 C21 113.3(2) . . ?
C25 P1 C29 112.7(2) . . ?
C3 O1 C19 118.7(3) . . ?
C9 O2 C7 117.7(4) . . ?
C13 O3 C15 117.7(4) . . ?
C20 O4 C1 114.4(3) . . ?
C2 C1 O4 110.1(3) . . ?
C2 C1 C8 110.9(4) . . ?
C8 C1 O4 102.1(3) . . ?
C14 C1 O4 110.7(4) . . ?
C14 C1 C2 111.6(4) . . ?
C14 C1 C8 111.0(4) . . ?
C3 C2 C1 120.0(4) . . ?
C7 C2 C1 120.7(4) . . ?
C7 C2 C3 119.3(4) . . ?
O1 C3 C2 120.4(4) . . ?
O1 C3 C4 119.2(4) . . ?
C4 C3 C2 120.5(4) . . ?
C3 C4 H4 120.8 . . ?
C5 C4 C3 118.5(5) . . ?
C5 C4 H4 120.8 . . ?
C4 C5 H5 118.9 . . ?
C4 C5 C6 122.3(5) . . ?
C6 C5 H5 118.9 . . ?
C5 C6 H6 120.9 . . ?
C7 C6 C5 118.1(5) . . ?
C7 C6 H6 120.9 . . ?
C2 C7 O2 120.3(4) . . ?
C6 C7 O2 118.6(4) . . ?
C6 C7 C2 121.0(4) . . ?
C9 C8 C1 119.5(4) . . ?
C13 C8 C1 119.9(4) . . ?
C13 C8 C9 120.6(4) . . ?
O2 C9 C10 118.1(4) . . ?
C8 C9 O2 121.5(4) . . ?
C8 C9 C10 120.5(5) . . ?
C9 C10 H10 121.2 . . ?
C11 C10 C9 117.7(5) . . ?
C11 C10 H10 121.2 . . ?
C10 C11 H11 118.4 . . ?
C10 C11 C12 123.1(5) . . ?
C12 C11 H11 118.4 . . ?
C11 C12 H12 121.0 . . ?
C11 C12 C13 118.1(5) . . ?
C13 C12 H12 121.0 . . ?
O3 C13 C12 119.0(4) . . ?
C8 C13 O3 121.0(4) . . ?
C8 C13 C12 119.9(5) . . ?
C15 C14 C1 120.3(4) . . ?
C15 C14 C19 119.3(4) . . ?
C19 C14 C1 120.4(4) . . ?
C14 C15 O3 120.3(4) . . ?
C16 C15 O3 118.4(4) . . ?
C16 C15 C14 121.2(4) . . ?
C15 C16 H16 121.1 . . ?
C15 C16 C17 117.7(5) . . ?
C17 C16 H16 121.1 . . ?
C16 C17 H17 118.8 . . ?
C18 C17 C16 122.5(5) . . ?
C18 C17 H17 118.8 . . ?
C17 C18 H18 120.6 . . ?
C17 C18 C19 118.8(4) . . ?
C19 C18 H18 120.6 . . ?
O1 C19 C14 120.3(4) . . ?
C18 C19 O1 119.4(4) . . ?
C18 C19 C14 120.3(4) . . ?
P1 C20 H20A 110.0 . . ?
P1 C20 H20B 110.0 . . ?
O4 C20 P1 108.7(3) . . ?
O4 C20 H20A 110.0 . . ?
O4 C20 H20B 110.0 . . ?
H20A C20 H20B 108.3 . . ?
C22 C21 P1 110.9(4) . . ?
C22 C21 C24 108.2(4) . . ?
C23 C21 P1 109.0(3) . . ?
C23 C21 C22 106.8(4) . . ?
C23 C21 C24 110.8(5) . . ?
C24 C21 P1 111.1(3) . . ?
C21 C22 H22A 109.5 . . ?
C21 C22 H22B 109.5 . . ?
C21 C22 H22C 109.5 . . ?
H22A C22 H22B 109.5 . . ?
H22A C22 H22C 109.5 . . ?
H22B C22 H22C 109.5 . . ?
C21 C23 H23A 109.5 . . ?
C21 C23 H23B 109.5 . . ?
C21 C23 H23C 109.5 . . ?
H23A C23 H23B 109.5 . . ?
H23A C23 H23C 109.5 . . ?
H23B C23 H23C 109.5 . . ?
C21 C24 H24A 109.5 . . ?
C21 C24 H24B 109.5 . . ?
C21 C24 H24C 109.5 . . ?
H24A C24 H24B 109.5 . . ?
H24A C24 H24C 109.5 . . ?
H24B C24 H24C 109.5 . . ?
C26 C25 P1 111.2(3) . . ?
C26 C25 C27 106.4(4) . . ?
C27 C25 P1 109.9(3) . . ?
C28 C25 P1 111.3(3) . . ?
C28 C25 C26 108.7(4) . . ?
C28 C25 C27 109.1(4) . . ?
C25 C26 H26A 109.5 . . ?
C25 C26 H26B 109.5 . . ?
C25 C26 H26C 109.5 . . ?
H26A C26 H26B 109.5 . . ?
H26A C26 H26C 109.5 . . ?
H26B C26 H26C 109.5 . . ?
C25 C27 H27A 109.5 . . ?
C25 C27 H27B 109.5 . . ?
C25 C27 H27C 109.5 . . ?
H27A C27 H27B 109.5 . . ?
H27A C27 H27C 109.5 . . ?
H27B C27 H27C 109.5 . . ?
C25 C28 H28A 109.5 . . ?
C25 C28 H28B 109.5 . . ?
C25 C28 H28C 109.5 . . ?
H28A C28 H28B 109.5 . . ?
H28A C28 H28C 109.5 . . ?
H28B C28 H28C 109.5 . . ?
C30 C29 P1 110.7(4) . . ?
C30 C29 C31 109.4(5) . . ?
C30 C29 C32 106.3(4) . . ?
C31 C29 P1 111.8(4) . . ?
C31 C29 C32 108.7(4) . . ?
C32 C29 P1 109.8(3) . . ?
C29 C30 H30A 109.5 . . ?
C29 C30 H30B 109.5 . . ?
C29 C30 H30C 109.5 . . ?
H30A C30 H30B 109.5 . . ?
H30A C30 H30C 109.5 . . ?
H30B C30 H30C 109.5 . . ?
C29 C31 H31A 109.5 . . ?
C29 C31 H31B 109.5 . . ?
C29 C31 H31C 109.5 . . ?
H31A C31 H31B 109.5 . . ?
H31A C31 H31C 109.5 . . ?
H31B C31 H31C 109.5 . . ?
C29 C32 H32A 109.5 . . ?
C29 C32 H32B 109.5 . . ?
C29 C32 H32C 109.5 . . ?
H32A C32 H32B 109.5 . . ?
H32A C32 H32C 109.5 . . ?
H32B C32 H32C 109.5 . . ?
C34 C33 C38 116.1(4) . . ?
C34 C33 B1 123.6(4) . . ?
C38 C33 B1 120.2(4) . . ?
C33 C34 H34 119.2 . . ?
C33 C34 C35 121.6(4) . . ?
C35 C34 H34 119.2 . . ?
C34 C35 C39 119.2(5) . . ?
C36 C35 C34 121.1(5) . . ?
C36 C35 C39 119.7(5) . . ?
C35 C36 H36 120.7 . . ?
C35 C36 C37 118.6(4) . . ?
C37 C36 H36 120.7 . . ?
C36 C37 C38 120.7(5) . . ?
C36 C37 C40 119.7(5) . . ?
C38 C37 C40 119.5(5) . . ?
C33 C38 H38 119.1 . . ?
C37 C38 C33 121.8(5) . . ?
C37 C38 H38 119.1 . . ?
F13 C39 F15 95.2(7) . . ?
F13 C39 C35 115.0(6) . . ?
F14 C39 F13 110.0(7) . . ?
F14 C39 F15 103.3(7) . . ?
F14 C39 C35 118.5(7) . . ?
F15 C39 C35 111.7(5) . . ?
F14A C39 C35 111.3(7) . . ?
F14A C39 F13A 99.7(8) . . ?
F15A C39 C35 117.7(7) . . ?
F15A C39 F14A 119.5(12) . . ?
F15A C39 F13A 100.5(9) . . ?
F13A C39 C35 104.2(6) . . ?
F16 C40 C37 104.6(6) . . ?
F17 C40 F16 102.4(11) . . ?
F17 C40 C37 117.8(11) . . ?
F18 C40 F16 100.3(6) . . ?
F18 C40 F17 116.5(12) . . ?
F18 C40 C37 112.0(6) . . ?
C37 C40 F17A 108.6(6) . . ?
F18A C40 C37 129.3(9) . . ?
F18A C40 F16A 112.3(15) . . ?
F18A C40 F17A 93.8(9) . . ?
F16A C40 C37 111.8(16) . . ?
F16A C40 F17A 91.6(19) . . ?
C42 C41 C46 115.3(4) . . ?
C42 C41 B1 122.7(3) . . ?
C46 C41 B1 121.8(3) . . ?
C41 C42 H42 118.5 . . ?
C43 C42 C41 123.0(4) . . ?
C43 C42 H42 118.5 . . ?
C42 C43 C47 119.9(4) . . ?
C44 C43 C42 120.3(4) . . ?
C44 C43 C47 119.8(4) . . ?
C43 C44 H44 121.0 . . ?
C45 C44 C43 118.0(4) . . ?
C45 C44 H44 121.0 . . ?
C44 C45 C46 121.6(4) . . ?
C44 C45 C48 117.4(4) . . ?
C46 C45 C48 121.0(4) . . ?
C41 C46 H46 119.2 . . ?
C45 C46 C41 121.7(4) . . ?
C45 C46 H46 119.2 . . ?
F19 C47 C43 113.2(4) . . ?
F20 C47 F19 101.7(6) . . ?
F20 C47 C43 112.7(4) . . ?
F21 C47 F19 104.9(6) . . ?
F21 C47 F20 108.7(6) . . ?
F21 C47 C43 114.7(5) . . ?
F19A C47 C43 113.3(6) . . ?
F19A C47 F20A 115.9(8) . . ?
F19A C47 F21A 105.1(9) . . ?
F20A C47 C43 112.8(5) . . ?
F20A C47 F21A 98.7(8) . . ?
F21A C47 C43 109.5(6) . . ?
F22 C48 F23 109.7(6) . . ?
F22 C48 F24 105.1(4) . . ?
F22 C48 C45 114.9(4) . . ?
F23 C48 F24 103.2(5) . . ?
F23 C48 C45 112.7(5) . . ?
F24 C48 C45 110.3(4) . . ?
F22A C48 C45 104.5(9) . . ?
F23A C48 C45 123.6(19) . . ?
F23A C48 F22A 90(3) . . ?
F23A C48 F24A 111.2(14) . . ?
F24A C48 C45 119.2(9) . . ?
F24A C48 F22A 99.5(11) . . ?
C50 C49 C54 116.2(3) . . ?
C50 C49 B1 121.7(3) . . ?
C54 C49 B1 122.0(3) . . ?
C49 C50 H50 118.9 . . ?
C51 C50 C49 122.2(4) . . ?
C51 C50 H50 118.9 . . ?
C50 C51 C55 119.0(4) . . ?
C52 C51 C50 120.5(4) . . ?
C52 C51 C55 120.5(4) . . ?
C51 C52 H52 120.8 . . ?
C51 C52 C53 118.4(4) . . ?
C53 C52 H52 120.8 . . ?
C52 C53 C54 120.7(4) . . ?
C52 C53 C56 119.9(4) . . ?
C54 C53 C56 119.4(4) . . ?
C49 C54 H54 119.1 . . ?
C53 C54 C49 121.9(4) . . ?
C53 C54 H54 119.1 . . ?
F10 C55 F11 106.8(4) . . ?
F10 C55 F12 107.0(4) . . ?
F10 C55 C51 113.9(4) . . ?
F11 C55 C51 112.2(3) . . ?
F12 C55 F11 104.2(4) . . ?
F12 C55 C51 112.2(3) . . ?
F7 C56 F8 103.8(4) . . ?
F7 C56 C53 113.4(4) . . ?
F8 C56 C53 112.8(4) . . ?
F9 C56 F7 106.7(4) . . ?
F9 C56 F8 106.6(4) . . ?
F9 C56 C53 112.9(4) . . ?
C58 C57 B1 125.9(4) . . ?
C62 C57 C58 114.8(4) . . ?
C62 C57 B1 119.1(3) . . ?
C57 C58 H58 118.9 . . ?
C59 C58 C57 122.3(4) . . ?
C59 C58 H58 118.9 . . ?
C58 C59 C63 119.9(4) . . ?
C60 C59 C58 121.2(4) . . ?
C60 C59 C63 118.8(4) . . ?
C59 C60 H60 120.9 . . ?
C59 C60 C61 118.2(4) . . ?
C61 C60 H60 120.9 . . ?
C60 C61 C64 118.6(4) . . ?
C62 C61 C60 120.4(4) . . ?
C62 C61 C64 121.0(4) . . ?
C57 C62 H62 118.4 . . ?
C61 C62 C57 123.1(4) . . ?
C61 C62 H62 118.4 . . ?
F1 C63 F2 106.4(4) . . ?
F1 C63 F3 105.7(4) . . ?
F1 C63 C59 112.9(4) . . ?
F2 C63 C59 113.0(4) . . ?
F3 C63 F2 105.4(4) . . ?
F3 C63 C59 112.8(3) . . ?
F4 C64 C61 109.4(4) . . ?
F5 C64 F4 103.1(7) . . ?
F5 C64 F6 108.6(6) . . ?
F5 C64 C61 115.8(7) . . ?
F6 C64 F4 103.6(5) . . ?
F6 C64 C61 115.0(4) . . ?
F6A C64 C61 117.9(10) . . ?
F6A C64 F4A 117(2) . . ?
F6A C64 F5A 106.6(10) . . ?
F4A C64 C61 106(2) . . ?
F4A C64 F5A 99.7(13) . . ?
F5A C64 C61 108.0(9) . . ?
C33 B1 C49 112.1(3) . . ?
C41 B1 C33 111.4(3) . . ?
C41 B1 C49 105.3(3) . . ?
C57 B1 C33 104.4(3) . . ?
C57 B1 C41 113.9(3) . . ?
C57 B1 C49 109.9(3) . . ?

loop_
_geom_bond_atom_site_label_1
_geom_bond_atom_site_label_2
_geom_bond_distance
_geom_bond_site_symmetry_2
_geom_bond_publ_flag
P1 C20 1.826(4) . ?
P1 C21 1.889(5) . ?
P1 C25 1.885(5) . ?
P1 C29 1.890(5) . ?
O1 C3 1.384(6) . ?
O1 C19 1.386(5) . ?
O2 C7 1.393(6) . ?
O2 C9 1.391(6) . ?
O3 C13 1.385(6) . ?
O3 C15 1.394(5) . ?
O4 C1 1.513(5) . ?
O4 C20 1.411(5) . ?
C1 C2 1.471(6) . ?
C1 C8 1.482(6) . ?
C1 C14 1.464(6) . ?
C2 C3 1.404(6) . ?
C2 C7 1.390(6) . ?
C3 C4 1.385(7) . ?
C4 H4 0.9500 . ?
C4 C5 1.383(7) . ?
C5 H5 0.9500 . ?
C5 C6 1.398(7) . ?
C6 H6 0.9500 . ?
C6 C7 1.381(7) . ?
C8 C9 1.390(7) . ?
C8 C13 1.382(7) . ?
C9 C10 1.393(6) . ?
C10 H10 0.9500 . ?
C10 C11 1.379(8) . ?
C11 H11 0.9500 . ?
C11 C12 1.391(8) . ?
C12 H12 0.9500 . ?
C12 C13 1.394(6) . ?
C14 C15 1.392(6) . ?
C14 C19 1.402(6) . ?
C15 C16 1.381(7) . ?
C16 H16 0.9500 . ?
C16 C17 1.398(7) . ?
C17 H17 0.9500 . ?
C17 C18 1.379(7) . ?
C18 H18 0.9500 . ?
C18 C19 1.383(7) . ?
C20 H20A 0.9900 . ?
C20 H20B 0.9900 . ?
C21 C22 1.547(7) . ?
C21 C23 1.541(8) . ?
C21 C24 1.556(7) . ?
C22 H22A 0.9800 . ?
C22 H22B 0.9800 . ?
C22 H22C 0.9800 . ?
C23 H23A 0.9800 . ?
C23 H23B 0.9800 . ?
C23 H23C 0.9800 . ?
C24 H24A 0.9800 . ?
C24 H24B 0.9800 . ?
C24 H24C 0.9800 . ?
C25 C26 1.539(7) . ?
C25 C27 1.542(6) . ?
C25 C28 1.538(6) . ?
C26 H26A 0.9800 . ?
C26 H26B 0.9800 . ?
C26 H26C 0.9800 . ?
C27 H27A 0.9800 . ?
C27 H27B 0.9800 . ?
C27 H27C 0.9800 . ?
C28 H28A 0.9800 . ?
C28 H28B 0.9800 . ?
C28 H28C 0.9800 . ?
C29 C30 1.522(8) . ?
C29 C31 1.536(7) . ?
C29 C32 1.551(7) . ?
C30 H30A 0.9800 . ?
C30 H30B 0.9800 . ?
C30 H30C 0.9800 . ?
C31 H31A 0.9800 . ?
C31 H31B 0.9800 . ?
C31 H31C 0.9800 . ?
C32 H32A 0.9800 . ?
C32 H32B 0.9800 . ?
C32 H32C 0.9800 . ?
F1 C63 1.339(5) . ?
F2 C63 1.348(5) . ?
F3 C63 1.341(5) . ?
F4 C64 1.385(7) . ?
F5 C64 1.328(8) . ?
F6 C64 1.335(6) . ?
F7 C56 1.329(5) . ?
F8 C56 1.331(6) . ?
F9 C56 1.315(6) . ?
F10 C55 1.325(5) . ?
F11 C55 1.354(5) . ?
F12 C55 1.350(5) . ?
F13 C39 1.361(8) . ?
F14 C39 1.286(8) . ?
F15 C39 1.411(8) . ?
F16 C40 1.477(8) . ?
F17 C40 1.316(11) . ?
F18 C40 1.257(8) . ?
F19 C47 1.367(7) . ?
F20 C47 1.316(6) . ?
F21 C47 1.289(7) . ?
F22 C48 1.310(6) . ?
F23 C48 1.329(6) . ?
F24 C48 1.386(6) . ?
C33 C34 1.398(6) . ?
C33 C38 1.405(6) . ?
C33 B1 1.653(6) . ?
C34 H34 0.9500 . ?
C34 C35 1.403(6) . ?
C35 C36 1.374(8) . ?
C35 C39 1.485(8) . ?
C36 H36 0.9500 . ?
C36 C37 1.382(8) . ?
C37 C38 1.399(6) . ?
C37 C40 1.484(8) . ?
C38 H38 0.9500 . ?
C39 F14A 1.315(10) . ?
C39 F15A 1.252(11) . ?
C39 F13A 1.417(9) . ?
C40 F18A 1.251(9) . ?
C40 F16A 1.338(12) . ?
C40 F17A 1.512(11) . ?
C41 C42 1.401(5) . ?
C41 C46 1.413(6) . ?
C41 B1 1.646(6) . ?
C42 H42 0.9500 . ?
C42 C43 1.392(6) . ?
C43 C44 1.392(6) . ?
C43 C47 1.495(6) . ?
C44 H44 0.9500 . ?
C44 C45 1.385(6) . ?
C45 C46 1.390(6) . ?
C45 C48 1.499(6) . ?
C46 H46 0.9500 . ?
C47 F19A 1.273(10) . ?
C47 F20A 1.327(9) . ?
C47 F21A 1.336(9) . ?
C48 F22A 1.394(13) . ?
C48 F23A 1.310(14) . ?
C48 F24A 1.313(11) . ?
C49 C50 1.403(5) . ?
C49 C54 1.405(5) . ?
C49 B1 1.655(6) . ?
C50 H50 0.9500 . ?
C50 C51 1.394(5) . ?
C51 C52 1.392(6) . ?
C51 C55 1.491(6) . ?
C52 H52 0.9500 . ?
C52 C53 1.395(6) . ?
C53 C54 1.395(6) . ?
C53 C56 1.492(6) . ?
C54 H54 0.9500 . ?
C57 C58 1.406(5) . ?
C57 C62 1.405(6) . ?
C57 B1 1.635(6) . ?
C58 H58 0.9500 . ?
C58 C59 1.399(6) . ?
C59 C60 1.376(6) . ?
C59 C63 1.494(6) . ?
C60 H60 0.9500 . ?
C60 C61 1.391(6) . ?
C61 C62 1.391(6) . ?
C61 C64 1.492(6) . ?
C62 H62 0.9500 . ?
C64 F6A 1.277(12) . ?
C64 F4A 1.352(13) . ?
C64 F5A 1.368(12) . ?

loop_
_geom_torsion_atom_site_label_1
_geom_torsion_atom_site_label_2
_geom_torsion_atom_site_label_3
_geom_torsion_atom_site_label_4
_geom_torsion
_geom_torsion_site_symmetry_1
_geom_torsion_site_symmetry_2
_geom_torsion_site_symmetry_3
_geom_torsion_site_symmetry_4
_geom_torsion_publ_flag
O1 C3 C4 C5 177.5(4) . . . . ?
O2 C9 C10 C11 176.9(4) . . . . ?
O3 C15 C16 C17 176.2(5) . . . . ?
O4 C1 C2 C3 95.3(4) . . . . ?
O4 C1 C2 C7 -83.2(5) . . . . ?
O4 C1 C8 C9 89.1(5) . . . . ?
O4 C1 C8 C13 -90.5(5) . . . . ?
O4 C1 C14 C15 84.0(5) . . . . ?
O4 C1 C14 C19 -97.0(5) . . . . ?
C1 O4 C20 P1 172.8(3) . . . . ?
C1 C2 C3 O1 8.0(6) . . . . ?
C1 C2 C3 C4 -172.1(4) . . . . ?
C1 C2 C7 O2 -7.2(6) . . . . ?
C1 C2 C7 C6 172.9(4) . . . . ?
C1 C8 C9 O2 5.8(6) . . . . ?
C1 C8 C9 C10 -174.9(4) . . . . ?
C1 C8 C13 O3 -4.1(7) . . . . ?
C1 C8 C13 C12 176.2(4) . . . . ?
C1 C14 C15 O3 6.6(7) . . . . ?
C1 C14 C15 C16 -175.2(5) . . . . ?
C1 C14 C19 O1 -3.8(6) . . . . ?
C1 C14 C19 C18 176.0(4) . . . . ?
C2 C1 C8 C9 -28.2(5) . . . . ?
C2 C1 C8 C13 152.2(4) . . . . ?
C2 C1 C14 C15 -153.0(4) . . . . ?
C2 C1 C14 C19 26.1(6) . . . . ?
C2 C3 C4 C5 -2.4(6) . . . . ?
C3 O1 C19 C14 -18.7(6) . . . . ?
C3 O1 C19 C18 161.4(4) . . . . ?
C3 C2 C7 O2 174.4(4) . . . . ?
C3 C2 C7 C6 -5.5(6) . . . . ?
C3 C4 C5 C6 -2.5(7) . . . . ?
C4 C5 C6 C7 3.3(7) . . . . ?
C5 C6 C7 O2 -179.1(4) . . . . ?
C5 C6 C7 C2 0.8(7) . . . . ?
C7 O2 C9 C8 18.6(6) . . . . ?
C7 O2 C9 C10 -160.8(4) . . . . ?
C7 C2 C3 O1 -173.5(4) . . . . ?
C7 C2 C3 C4 6.4(6) . . . . ?
C8 C1 C2 C3 -152.5(4) . . . . ?
C8 C1 C2 C7 29.1(5) . . . . ?
C8 C1 C14 C15 -28.7(6) . . . . ?
C8 C1 C14 C19 150.4(4) . . . . ?
C8 C9 C10 C11 -2.5(7) . . . . ?
C9 O2 C7 C2 -17.9(6) . . . . ?
C9 O2 C7 C6 162.1(4) . . . . ?
C9 C8 C13 O3 176.3(4) . . . . ?
C9 C8 C13 C12 -3.4(7) . . . . ?
C9 C10 C11 C12 -1.1(8) . . . . ?
C10 C11 C12 C13 2.4(8) . . . . ?
C11 C12 C13 O3 -179.8(4) . . . . ?
C11 C12 C13 C8 -0.1(7) . . . . ?
C13 O3 C15 C14 19.2(6) . . . . ?
C13 O3 C15 C16 -159.0(4) . . . . ?
C13 C8 C9 O2 -174.6(4) . . . . ?
C13 C8 C9 C10 4.7(7) . . . . ?
C14 C1 C2 C3 -28.1(5) . . . . ?
C14 C1 C2 C7 153.4(4) . . . . ?
C14 C1 C8 C9 -152.9(4) . . . . ?
C14 C1 C8 C13 27.5(6) . . . . ?
C14 C15 C16 C17 -2.0(8) . . . . ?
C15 O3 C13 C8 -20.5(6) . . . . ?
C15 O3 C13 C12 159.3(4) . . . . ?
C15 C14 C19 O1 175.2(4) . . . . ?
C15 C14 C19 C18 -4.9(7) . . . . ?
C15 C16 C17 C18 -2.6(8) . . . . ?
C16 C17 C18 C19 3.5(8) . . . . ?
C17 C18 C19 O1 -179.7(4) . . . . ?
C17 C18 C19 C14 0.4(7) . . . . ?
C19 O1 C3 C2 16.6(6) . . . . ?
C19 O1 C3 C4 -163.3(4) . . . . ?
C19 C14 C15 O3 -172.4(4) . . . . ?
C19 C14 C15 C16 5.7(7) . . . . ?
C20 P1 C21 C22 -79.1(4) . . . . ?
C20 P1 C21 C23 38.1(4) . . . . ?
C20 P1 C21 C24 160.5(4) . . . . ?
C20 P1 C25 C26 -72.3(4) . . . . ?
C20 P1 C25 C27 45.3(4) . . . . ?
C20 P1 C25 C28 166.4(3) . . . . ?
C20 P1 C29 C30 -74.4(4) . . . . ?
C20 P1 C29 C31 163.4(4) . . . . ?
C20 P1 C29 C32 42.7(4) . . . . ?
C20 O4 C1 C2 -62.4(5) . . . . ?
C20 O4 C1 C8 179.8(4) . . . . ?
C20 O4 C1 C14 61.5(5) . . . . ?
C21 P1 C20 O4 46.3(4) . . . . ?
C21 P1 C25 C26 168.5(3) . . . . ?
C21 P1 C25 C27 -73.9(4) . . . . ?
C21 P1 C25 C28 47.2(4) . . . . ?
C21 P1 C29 C30 41.6(4) . . . . ?
C21 P1 C29 C31 -80.6(4) . . . . ?
C21 P1 C29 C32 158.7(3) . . . . ?
C25 P1 C20 O4 -76.1(3) . . . . ?
C25 P1 C21 C22 39.3(4) . . . . ?
C25 P1 C21 C23 156.5(4) . . . . ?
C25 P1 C21 C24 -81.1(4) . . . . ?
C25 P1 C29 C30 171.2(4) . . . . ?
C25 P1 C29 C31 49.0(4) . . . . ?
C25 P1 C29 C32 -71.7(4) . . . . ?
C29 P1 C20 O4 165.3(3) . . . . ?
C29 P1 C21 C22 168.5(4) . . . . ?
C29 P1 C21 C23 -74.2(4) . . . . ?
C29 P1 C21 C24 48.1(5) . . . . ?
C29 P1 C25 C26 39.3(4) . . . . ?
C29 P1 C25 C27 156.9(3) . . . . ?
C29 P1 C25 C28 -82.0(4) . . . . ?
C33 C34 C35 C36 -1.2(7) . . . . ?
C33 C34 C35 C39 -179.1(4) . . . . ?
C34 C33 C38 C37 2.6(6) . . . . ?
C34 C33 B1 C41 -144.4(4) . . . . ?
C34 C33 B1 C49 -26.7(5) . . . . ?
C34 C33 B1 C57 92.2(4) . . . . ?
C34 C35 C36 C37 2.5(7) . . . . ?
C34 C35 C39 F13 -48.7(8) . . . . ?
C34 C35 C39 F14 178.3(8) . . . . ?
C34 C35 C39 F15 58.4(7) . . . . ?
C34 C35 C39 F14A 132.4(9) . . . . ?
C34 C35 C39 F15A -10.9(12) . . . . ?
C34 C35 C39 F13A -121.1(7) . . . . ?
C35 C36 C37 C38 -1.2(7) . . . . ?
C35 C36 C37 C40 -177.7(5) . . . . ?
C36 C35 C39 F13 133.5(7) . . . . ?
C36 C35 C39 F14 0.5(10) . . . . ?
C36 C35 C39 F15 -119.5(6) . . . . ?
C36 C35 C39 F14A -45.5(11) . . . . ?
C36 C35 C39 F15A 171.2(10) . . . . ?
C36 C35 C39 F13A 61.1(8) . . . . ?
C36 C37 C38 C33 -1.4(7) . . . . ?
C36 C37 C40 F16 -46.3(7) . . . . ?
C36 C37 C40 F17 -159.2(13) . . . . ?
C36 C37 C40 F18 61.5(9) . . . . ?
C36 C37 C40 F18A -2.3(14) . . . . ?
C36 C37 C40 F16A -151.2(18) . . . . ?
C36 C37 C40 F17A 109.2(8) . . . . ?
C38 C33 C34 C35 -1.3(6) . . . . ?
C38 C33 B1 C41 40.1(5) . . . . ?
C38 C33 B1 C49 157.8(4) . . . . ?
C38 C33 B1 C57 -83.3(4) . . . . ?
C38 C37 C40 F16 137.2(5) . . . . ?
C38 C37 C40 F17 24.3(14) . . . . ?
C38 C37 C40 F18 -115.1(8) . . . . ?
C38 C37 C40 F18A -178.9(12) . . . . ?
C38 C37 C40 F16A 32.2(19) . . . . ?
C38 C37 C40 F17A -67.3(8) . . . . ?
C39 C35 C36 C37 -179.7(5) . . . . ?
C40 C37 C38 C33 175.1(5) . . . . ?
C41 C42 C43 C44 -3.0(6) . . . . ?
C41 C42 C43 C47 176.3(4) . . . . ?
C42 C41 C46 C45 -2.2(6) . . . . ?
C42 C41 B1 C33 23.2(5) . . . . ?
C42 C41 B1 C49 -98.6(4) . . . . ?
C42 C41 B1 C57 141.0(4) . . . . ?
C42 C43 C44 C45 -0.4(6) . . . . ?
C42 C43 C47 F19 -19.8(8) . . . . ?
C42 C43 C47 F20 -134.5(5) . . . . ?
C42 C43 C47 F21 100.5(8) . . . . ?
C42 C43 C47 F19A -64.3(10) . . . . ?
C42 C43 C47 F20A 161.5(8) . . . . ?
C42 C43 C47 F21A 52.7(9) . . . . ?
C43 C44 C45 C46 2.3(6) . . . . ?
C43 C44 C45 C48 -177.8(4) . . . . ?
C44 C43 C47 F19 159.5(6) . . . . ?
C44 C43 C47 F20 44.8(7) . . . . ?
C44 C43 C47 F21 -80.2(8) . . . . ?
C44 C43 C47 F19A 115.0(9) . . . . ?
C44 C43 C47 F20A -19.2(9) . . . . ?
C44 C43 C47 F21A -128.1(8) . . . . ?
C44 C45 C46 C41 -0.9(6) . . . . ?
C44 C45 C48 F22 -66.1(6) . . . . ?
C44 C45 C48 F23 167.2(6) . . . . ?
C44 C45 C48 F24 52.4(6) . . . . ?
C44 C45 C48 F22A -102.3(12) . . . . ?
C44 C45 C48 F23A 158(3) . . . . ?
C44 C45 C48 F24A 7.5(15) . . . . ?
C46 C41 C42 C43 4.1(6) . . . . ?
C46 C41 B1 C33 -162.3(3) . . . . ?
C46 C41 B1 C49 75.9(4) . . . . ?
C46 C41 B1 C57 -44.5(5) . . . . ?
C46 C45 C48 F22 113.8(5) . . . . ?
C46 C45 C48 F23 -12.9(8) . . . . ?
C46 C45 C48 F24 -127.6(5) . . . . ?
C46 C45 C48 F22A 77.6(12) . . . . ?
C46 C45 C48 F23A -22(3) . . . . ?
C46 C45 C48 F24A -172.6(14) . . . . ?
C47 C43 C44 C45 -179.6(4) . . . . ?
C48 C45 C46 C41 179.1(4) . . . . ?
C49 C50 C51 C52 -0.1(6) . . . . ?
C49 C50 C51 C55 178.8(4) . . . . ?
C50 C49 C54 C53 -2.2(6) . . . . ?
C50 C49 B1 C33 143.8(3) . . . . ?
C50 C49 B1 C41 -94.9(4) . . . . ?
C50 C49 B1 C57 28.2(5) . . . . ?
C50 C51 C52 C53 -0.3(6) . . . . ?
C50 C51 C55 F10 -168.6(4) . . . . ?
C50 C51 C55 F11 70.0(5) . . . . ?
C50 C51 C55 F12 -46.9(5) . . . . ?
C51 C52 C53 C54 -0.5(6) . . . . ?
C51 C52 C53 C56 178.8(4) . . . . ?
C52 C51 C55 F10 10.4(6) . . . . ?
C52 C51 C55 F11 -111.1(4) . . . . ?
C52 C51 C55 F12 132.1(4) . . . . ?
C52 C53 C54 C49 1.8(6) . . . . ?
C52 C53 C56 F7 -138.8(4) . . . . ?
C52 C53 C56 F8 103.7(5) . . . . ?
C52 C53 C56 F9 -17.3(7) . . . . ?
C54 C49 C50 C51 1.4(5) . . . . ?
C54 C49 B1 C33 -39.1(5) . . . . ?
C54 C49 B1 C41 82.2(4) . . . . ?
C54 C49 B1 C57 -154.7(3) . . . . ?
C54 C53 C56 F7 40.5(6) . . . . ?
C54 C53 C56 F8 -77.0(5) . . . . ?
C54 C53 C56 F9 162.0(5) . . . . ?
C55 C51 C52 C53 -179.3(4) . . . . ?
C56 C53 C54 C49 -177.4(4) . . . . ?
C57 C58 C59 C60 0.1(6) . . . . ?
C57 C58 C59 C63 177.5(4) . . . . ?
C58 C57 C62 C61 1.4(6) . . . . ?
C58 C57 B1 C33 100.9(4) . . . . ?
C58 C57 B1 C41 -20.8(5) . . . . ?
C58 C57 B1 C49 -138.6(4) . . . . ?
C58 C59 C60 C61 -0.5(6) . . . . ?
C58 C59 C63 F1 160.2(4) . . . . ?
C58 C59 C63 F2 39.4(5) . . . . ?
C58 C59 C63 F3 -80.0(5) . . . . ?
C59 C60 C61 C62 1.4(6) . . . . ?
C59 C60 C61 C64 -177.4(4) . . . . ?
C60 C59 C63 F1 -22.2(6) . . . . ?
C60 C59 C63 F2 -143.0(4) . . . . ?
C60 C59 C63 F3 97.6(5) . . . . ?
C60 C61 C62 C57 -1.9(6) . . . . ?
C60 C61 C64 F4 61.8(6) . . . . ?
C60 C61 C64 F5 -54.1(8) . . . . ?
C60 C61 C64 F6 177.9(6) . . . . ?
C60 C61 C64 F6A 93.1(14) . . . . ?
C60 C61 C64 F4A -39.9(17) . . . . ?
C60 C61 C64 F5A -146.0(12) . . . . ?
C62 C57 C58 C59 -0.4(5) . . . . ?
C62 C57 B1 C33 -74.5(4) . . . . ?
C62 C57 B1 C41 163.7(3) . . . . ?
C62 C57 B1 C49 45.9(4) . . . . ?
C62 C61 C64 F4 -117.0(5) . . . . ?
C62 C61 C64 F5 127.1(7) . . . . ?
C62 C61 C64 F6 -0.9(8) . . . . ?
C62 C61 C64 F6A -85.6(14) . . . . ?
C62 C61 C64 F4A 141.3(17) . . . . ?
C62 C61 C64 F5A 35.2(13) . . . . ?
C63 C59 C60 C61 -178.0(4) . . . . ?
C64 C61 C62 C57 176.9(4) . . . . ?
B1 C33 C34 C35 -177.0(4) . . . . ?
B1 C33 C38 C37 178.4(4) . . . . ?
B1 C41 C42 C43 179.0(4) . . . . ?
B1 C41 C46 C45 -177.1(4) . . . . ?
B1 C49 C50 C51 178.6(3) . . . . ?
B1 C49 C54 C53 -179.4(4) . . . . ?
B1 C57 C58 C59 -176.1(3) . . . . ?
B1 C57 C62 C61 177.3(4) . . . . ?
